data_7134563
loop_
_publ_author_name
'Yuan, Qingbing'
'Wu, Caiqiong'
'Bao, Yonghu'
'Huang, Zengming'
'Wang, Hua'
'Wei, Yun'
'Wang, Shaowu'

_publ_section_title
;
 Copper-catalyzed three-component radical aminoazolation of vinylarenes
 with N-fluorobenzenesulfonimide and trimethylsilylazole derivatives
;
_journal_issue 51
_journal_name_full 'Chemical Communications'
_journal_page_first 9238
_journal_page_last 9241
_journal_paper_doi 10.1039/D5CC01080B
_journal_volume 61
_journal_year 2025
_chemical_formula_moiety 'C23 H20 N2 O4 S3'
_chemical_formula_sum 'C23 H20 N2 O4 S3'
_chemical_formula_weight 484.59
_chemical_name_systematic N-(2-phenyl-2-(thiazol-2-yl)ethyl)-N-(phenylsulfonyl)benzenesulfonamide
_space_group_crystal_system triclinic
_space_group_IT_number 2
_space_group_name_Hall '-P 1'
_space_group_name_H-M_alt 'P -1'
_atom_sites_solution_hydrogens geom
_atom_sites_solution_primary dual
_atom_sites_solution_secondary difmap
_audit_creation_date 2025-04-18
_audit_creation_method
;
Olex2 1.5
(compiled 2022.04.07 svn.rca3783a0 for OlexSys, GUI svn.r6498)
;
_audit_update_record
;
2025-04-18 deposited with the CCDC.	2025-05-20 downloaded from the CCDC.
;
_cell_angle_alpha 67.846(3)
_cell_angle_beta 83.629(3)
_cell_angle_gamma 75.229(3)
_cell_formula_units_Z 2
_cell_length_a 8.5103(7)
_cell_length_b 11.3848(9)
_cell_length_c 13.1690(11)
_cell_measurement_reflns_used 9954
_cell_measurement_temperature 298(2)
_cell_measurement_theta_max 29.738
_cell_measurement_theta_min 2.792
_cell_volume 1142.51(16)
_computing_cell_refinement 'SAINT V8.40B (Bruker, 2016)'
_computing_data_collection 'Bruker D8 Venture diffractometer'
_computing_data_reduction 'SAINT V8.40B (Bruker, 2016)'
_computing_molecular_graphics 'Olex2 1.5 (Dolomanov et al., 2009)'
_computing_publication_material 'Olex2 1.5 (Dolomanov et al., 2009)'
_computing_structure_refinement 'SHELXL 2019/3 (Sheldrick, 2015)'
_computing_structure_solution 'SHELXT 2018/2 (Sheldrick, 2018)'
_diffrn_ambient_temperature 298(2)
_diffrn_detector 'Bruker PHOTON-II area detector'
_diffrn_detector_area_resol_mean 7.4
_diffrn_detector_type 'CMOS-PHOTONII area detector'
_diffrn_measured_fraction_theta_full 0.996
_diffrn_measured_fraction_theta_max 0.976
_diffrn_measurement_device 'three-circle diffractometer'
_diffrn_measurement_device_type 'Bruker PHOTON-II area detector'
_diffrn_measurement_method 'phi and omega scans'
_diffrn_radiation_monochromator graphite
_diffrn_radiation_probe x-ray
_diffrn_radiation_type MoK\a
_diffrn_radiation_wavelength 0.71073
_diffrn_reflns_av_R_equivalents 0.0627
_diffrn_reflns_av_unetI/netI 0.0484
_diffrn_reflns_Laue_measured_fraction_full 0.996
_diffrn_reflns_Laue_measured_fraction_max 0.976
_diffrn_reflns_limit_h_max 12
_diffrn_reflns_limit_h_min -12
_diffrn_reflns_limit_k_max 16
_diffrn_reflns_limit_k_min -16
_diffrn_reflns_limit_l_max 18
_diffrn_reflns_limit_l_min -19
_diffrn_reflns_number 44012
_diffrn_reflns_point_group_measured_fraction_full 0.996
_diffrn_reflns_point_group_measured_fraction_max 0.976
_diffrn_reflns_theta_full 25.242
_diffrn_reflns_theta_max 31.362
_diffrn_reflns_theta_min 2.792
_diffrn_source 'sealed X-ray tube'
_diffrn_source_current 30.0
_diffrn_source_power 1.5
_diffrn_source_target Mo
_diffrn_source_voltage 50.0
_diffrn_standards_number 0
_exptl_absorpt_coefficient_mu 0.357
_exptl_absorpt_correction_T_max 0.7462
_exptl_absorpt_correction_T_min 0.6137
_exptl_absorpt_correction_type multi-scan
_exptl_absorpt_process_details
;
SADABS-2016/2 (Bruker,2016/2) was used for absorption correction.
wR2(int) was 0.1091 before and 0.0790 after correction.
The Ratio of minimum to maximum transmission is 0.8224.
The \l/2 correction factor is Not present.
;
_exptl_crystal_colour 'clear light colourless'
_exptl_crystal_colour_lustre clear
_exptl_crystal_colour_modifier light
_exptl_crystal_colour_primary colourless
_exptl_crystal_density_diffrn 1.409
_exptl_crystal_density_method 'not measured'
_exptl_crystal_description block
_exptl_crystal_F_000 504
_exptl_crystal_size_max 0.28
_exptl_crystal_size_mid 0.12
_exptl_crystal_size_min 0.1
_refine_diff_density_max 0.494
_refine_diff_density_min -0.482
_refine_diff_density_rms 0.079
_refine_ls_extinction_method none
_refine_ls_goodness_of_fit_ref 1.073
_refine_ls_hydrogen_treatment constr
_refine_ls_matrix_type full
_refine_ls_number_parameters 389
_refine_ls_number_reflns 7357
_refine_ls_number_restraints 398
_refine_ls_restrained_S_all 1.096
_refine_ls_R_factor_all 0.1168
_refine_ls_R_factor_gt 0.0817
_refine_ls_shift/su_max 0.000
_refine_ls_shift/su_mean 0.000
_refine_ls_structure_factor_coef Fsqd
_refine_ls_weighting_details 'w=1/[\s^2^(Fo^2^)+(0.1028P)^2^+0.9784P] where P=(Fo^2^+2Fc^2^)/3'
_refine_ls_weighting_scheme calc
_refine_ls_wR_factor_gt 0.2230
_refine_ls_wR_factor_ref 0.2454
_reflns_Friedel_coverage 0.000
_reflns_number_gt 4820
_reflns_number_total 7357
_reflns_threshold_expression 'I > 2\s(I)'
_cod_data_source_file d5cc01080b2.cif
_cod_data_source_block 20250417k
_cod_depositor_comments
;
The following automatic conversions were performed:

data item '_diffrn_radiation_probe' value 'X-ray' was changed to
'x-ray' in accordance with the
/home/data/users/saulius/crontab/automatic-downloads/rss-feeds/RSC/lib/dictionaries/cif_core.dic
dictionary named 'cif_core.dic' version 2.4.2 last updated on
2011-04-26.

Automatic conversion script
Id: cif_fix_values 8170 2020-07-09 18:12:32Z antanas 

 Adding full bibliography for 7134563.cif.
;
_cod_database_code 7134563
_shelx_shelxl_version_number 2019/3
_shelx_space_group_comment
;
The symmetry employed for this shelxl refinement is uniquely defined
by the following loop, which should always be used as a source of
symmetry information in preference to the above space-group names.
They are only intended as comments.
;
_shelx_estimated_absorpt_t_max 0.965
_shelx_estimated_absorpt_t_min 0.907
_olex2_refinement_description
;
1. Fixed Uiso
 At 1.2 times of:
  All C(H) groups, All C(H,H) groups
2. Restrained distances
 C17-C16 = C16-C15 = C20-C15 = C20-C19 = C19-C18 = C18-C17
 1.395 with sigma of 0.01
3. Restrained planarity
 N2A, C21A, S1A, C22A, C23A, C14
 with sigma of 0.01
4. Uiso/Uaniso restraints and constraints
C14 \\sim S1 \\sim N2 \\sim C15 \\sim C16 \\sim C17 \\sim C18 \\sim C19 \\sim
C20 \\sim C21 \\sim C22 \\sim C23 \\sim S1A \\sim N2A \\sim C15A \\sim C16A
\\sim C17A \\sim C18A \\sim C19A \\sim C20A \\sim C21A \\sim C22A \\sim C23A:
within 2A with sigma of 0.01 and sigma for terminal atoms of 0.02 within 2A
5. Same fragment restrains
{C14, S1A, N2A, C15A, C16A, C17A, C18A, C19A, C20A, C21A, C22A, C23A} sigma for
1-2: 0.01, 1-3: 0.01
as in
{C14, S1, N2, C15, C16, C17, C18, C19, C20, C21, C22, C23}
6. Others
 Sof(H14A)=Sof(S1A)=Sof(N2A)=Sof(C15A)=Sof(C16A)=Sof(H16A)=Sof(C17A)=Sof(H17A)=
 Sof(C18A)=Sof(H18A)=Sof(C19A)=Sof(H19A)=Sof(C20A)=Sof(H20A)=Sof(C21A)=
 Sof(C22A)=Sof(H22A)=Sof(C23A)=Sof(H23A)=1-FVAR(1)
 Sof(H14)=Sof(S1)=Sof(N2)=Sof(C15)=Sof(C16)=Sof(H16)=Sof(C17)=Sof(H17)=
 Sof(C18)=Sof(H18)=Sof(C19)=Sof(H19)=Sof(C20)=Sof(H20)=Sof(C21)=Sof(C22)=
 Sof(H22)=Sof(C23)=Sof(H23)=FVAR(1)
7.a Ternary CH refined with riding coordinates:
 C14(H14), C14(H14A)
7.b Secondary CH2 refined with riding coordinates:
 C13(H13A,H13B)
7.c Aromatic/amide H refined with riding coordinates:
 C2(H2), C3(H3), C4(H4), C5(H5), C6(H6), C8(H8), C9(H9), C10(H10), C11(H11),
 C12(H12), C16(H16), C17(H17), C18(H18), C19(H19), C20(H20), C22(H22), C23(H23),
  C16A(H16A), C17A(H17A), C18A(H18A), C19A(H19A), C20A(H20A), C22A(H22A),
 C23A(H23A)
;
_olex2_submission_special_instructions 'No special instructions were received'

loop_
_space_group_symop_operation_xyz
'x, y, z'
'-x, -y, -z'

loop_
_atom_site_label
_atom_site_type_symbol
_atom_site_fract_x
_atom_site_fract_y
_atom_site_fract_z
_atom_site_U_iso_or_equiv
_atom_site_adp_type
_atom_site_occupancy
_atom_site_site_symmetry_order
_atom_site_calc_flag
_atom_site_refinement_flags_posn
_atom_site_refinement_flags_adp
_atom_site_refinement_flags_occupancy
_atom_site_disorder_assembly
_atom_site_disorder_group
S2 S 0.41764(9) 0.16241(8) 0.35464(6) 0.0515(2) Uani 1 1 d . . . . .
S3 S 0.43361(9) 0.25423(8) 0.11461(6) 0.0511(2) Uani 1 1 d . . . . .
O004 O 0.4065(3) 0.3789(3) 0.0281(2) 0.0659(6) Uani 1 1 d . . . . .
O006 O 0.4775(3) 0.0455(2) 0.3343(2) 0.0687(7) Uani 1 1 d . . . . .
O007 O 0.5078(3) 0.1956(3) 0.4210(2) 0.0701(7) Uani 1 1 d . . . . .
O008 O 0.3419(3) 0.1633(3) 0.1201(2) 0.0686(7) Uani 1 1 d . . . . .
N1 N 0.3982(3) 0.2862(2) 0.2314(2) 0.0479(5) Uani 1 1 d . . . . .
C1 C 0.6437(4) 0.1820(4) 0.1143(2) 0.0548(7) Uani 1 1 d . . . . .
C2 C 0.6974(6) 0.0524(4) 0.1307(4) 0.0776(11) Uani 1 1 d . . . . .
H2 H 0.624718 -0.000405 0.142692 0.093 Uiso 1 1 calc R U . . .
C3 C 0.8663(7) 0.0015(6) 0.1289(4) 0.0982(16) Uani 1 1 d . . . . .
H3 H 0.906985 -0.086264 0.139824 0.118 Uiso 1 1 calc R U . . .
C4 C 0.9690(6) 0.0803(6) 0.1111(4) 0.0925(15) Uani 1 1 d . . . . .
H4 H 1.080284 0.045338 0.110172 0.111 Uiso 1 1 calc R U . . .
C5 C 0.9158(5) 0.2070(6) 0.0949(4) 0.0839(13) Uani 1 1 d . . . . .
H5 H 0.989614 0.258770 0.083360 0.101 Uiso 1 1 calc R U . . .
C6 C 0.7506(4) 0.2610(5) 0.0953(3) 0.0661(9) Uani 1 1 d . . . . .
H6 H 0.712298 0.349293 0.082923 0.079 Uiso 1 1 calc R U . . .
C7 C 0.2168(4) 0.1702(3) 0.4063(3) 0.0528(7) Uani 1 1 d . . . . .
C8 C 0.1812(5) 0.1753(4) 0.5094(3) 0.0713(10) Uani 1 1 d . . . . .
H8 H 0.261532 0.175509 0.551711 0.086 Uiso 1 1 calc R U . . .
C9 C 0.0214(6) 0.1801(6) 0.5485(4) 0.0919(14) Uani 1 1 d . . . . .
H9 H -0.006605 0.186689 0.616739 0.110 Uiso 1 1 calc R U . . .
C10 C -0.0952(6) 0.1751(6) 0.4863(4) 0.0900(14) Uani 1 1 d . . . . .
H10 H -0.200707 0.175774 0.513929 0.108 Uiso 1 1 calc R U . . .
C11 C -0.0577(5) 0.1693(5) 0.3855(4) 0.0852(13) Uani 1 1 d . . . . .
H11 H -0.137932 0.167640 0.343832 0.102 Uiso 1 1 calc R U . . .
C12 C 0.0991(5) 0.1657(5) 0.3442(3) 0.0703(10) Uani 1 1 d . . . . .
H12 H 0.125322 0.160250 0.275438 0.084 Uiso 1 1 calc R U . . .
C13 C 0.4145(4) 0.4139(3) 0.2284(3) 0.0586(8) Uani 1 1 d . . . . .
H13A H 0.415149 0.472281 0.152451 0.070 Uiso 1 1 calc R U . . .
H13B H 0.518345 0.402092 0.259085 0.070 Uiso 1 1 calc R U . . .
C14 C 0.2805(4) 0.4778(3) 0.2903(3) 0.0602(8) Uani 1 1 d D U . . .
H14 H 0.279127 0.418345 0.366828 0.072 Uiso 0.522(4) 1 calc R U P A 1
H14A H 0.287893 0.417790 0.366914 0.072 Uiso 0.478(4) 1 calc R U P A 2
S1 S -0.0682(3) 0.5552(4) 0.3086(3) 0.0947(9) Uani 0.522(4) 1 d D U P A 1
N2 N 0.0669(9) 0.5027(10) 0.1478(8) 0.0662(19) Uani 0.522(4) 1 d D U P A 1
C15 C 0.3227(11) 0.5920(12) 0.2875(8) 0.0566(18) Uani 0.522(4) 1 d D U P A 1
C16 C 0.3152(14) 0.7002(8) 0.1933(8) 0.0703(19) Uani 0.522(4) 1 d D U P A 1
H16 H 0.281457 0.699567 0.128813 0.084 Uiso 0.522(4) 1 calc R U P A 1
C17 C 0.3575(11) 0.8112(7) 0.1926(7) 0.0712(18) Uani 0.522(4) 1 d D U P A 1
H17 H 0.342902 0.887375 0.130819 0.085 Uiso 0.522(4) 1 calc R U P A 1
C18 C 0.4227(12) 0.8035(8) 0.2888(7) 0.0687(17) Uani 0.522(4) 1 d D U P A 1
H18 H 0.451572 0.875397 0.292107 0.082 Uiso 0.522(4) 1 calc R U P A 1
C19 C 0.4439(12) 0.6878(8) 0.3789(7) 0.0704(17) Uani 0.522(4) 1 d D U P A 1
H19 H 0.494040 0.682409 0.440321 0.085 Uiso 0.522(4) 1 calc R U P A 1
C20 C 0.3941(13) 0.5804(8) 0.3817(8) 0.0634(17) Uani 0.522(4) 1 d D U P A 1
H20 H 0.407642 0.504206 0.443419 0.076 Uiso 0.522(4) 1 calc R U P A 1
C21 C 0.1068(14) 0.5097(12) 0.2401(9) 0.0576(17) Uani 0.522(4) 1 d D U P A 1
C22 C -0.1005(12) 0.5400(17) 0.1309(9) 0.080(2) Uani 0.522(4) 1 d D U P A 1
H22 H -0.148152 0.546965 0.068003 0.096 Uiso 0.522(4) 1 calc R U P A 1
C23 C -0.1818(12) 0.564(3) 0.2131(12) 0.091(2) Uani 0.522(4) 1 d D U P A 1
H23 H -0.294768 0.583983 0.217205 0.109 Uiso 0.522(4) 1 calc R U P A 1
S1A S 0.2796(5) 0.7506(3) 0.1839(3) 0.0878(10) Uani 0.478(4) 1 d D U P A 2
N2A N 0.4099(10) 0.6184(7) 0.3648(7) 0.0699(19) Uani 0.478(4) 1 d D U P A 2
C15A C 0.1161(16) 0.5071(14) 0.2619(9) 0.063(2) Uani 0.478(4) 1 d D U P A 2
C16A C -0.0071(10) 0.5104(12) 0.3407(9) 0.085(2) Uani 0.478(4) 1 d D U P A 2
H16A H 0.018829 0.492834 0.412507 0.102 Uiso 0.478(4) 1 calc R U P A 2
C17A C -0.1695(10) 0.5401(13) 0.3116(8) 0.100(3) Uani 0.478(4) 1 d D U P A 2
H17A H -0.252697 0.538713 0.363926 0.121 Uiso 0.478(4) 1 calc R U P A 2
C18A C -0.2035(12) 0.572(3) 0.2013(11) 0.087(2) Uani 0.478(4) 1 d D U P A 2
H18A H -0.310460 0.601913 0.177788 0.104 Uiso 0.478(4) 1 calc R U P A 2
C19A C -0.0772(12) 0.559(2) 0.1277(10) 0.081(3) Uani 0.478(4) 1 d D U P A 2
H19A H -0.101552 0.570778 0.056962 0.097 Uiso 0.478(4) 1 calc R U P A 2
C20A C 0.0834(12) 0.5302(14) 0.1552(10) 0.068(2) Uani 0.478(4) 1 d D U P A 2
H20A H 0.166563 0.526369 0.103627 0.082 Uiso 0.478(4) 1 calc R U P A 2
C21A C 0.3290(9) 0.6060(12) 0.2891(9) 0.0548(18) Uani 0.478(4) 1 d D U P A 2
C22A C 0.4297(10) 0.7460(9) 0.3353(8) 0.0658(18) Uani 0.478(4) 1 d D U P A 2
H22A H 0.482533 0.772455 0.378130 0.079 Uiso 0.478(4) 1 calc R U P A 2
C23A C 0.3655(10) 0.8228(9) 0.2408(8) 0.071(2) Uani 0.478(4) 1 d D U P A 2
H23A H 0.368324 0.910395 0.208882 0.085 Uiso 0.478(4) 1 calc R U P A 2

loop_
_atom_site_aniso_label
_atom_site_aniso_U_11
_atom_site_aniso_U_22
_atom_site_aniso_U_33
_atom_site_aniso_U_23
_atom_site_aniso_U_13
_atom_site_aniso_U_12
S2 0.0458(4) 0.0542(4) 0.0479(4) -0.0119(3) -0.0074(3) -0.0078(3)
S3 0.0435(4) 0.0605(5) 0.0475(4) -0.0155(3) -0.0060(3) -0.0131(3)
O004 0.0580(13) 0.0741(16) 0.0520(12) -0.0068(11) -0.0119(10) -0.0123(12)
O006 0.0739(16) 0.0513(13) 0.0656(15) -0.0115(11) 0.0001(12) -0.0039(11)
O007 0.0589(14) 0.0917(19) 0.0608(14) -0.0212(13) -0.0183(11) -0.0215(13)
O008 0.0641(15) 0.0854(18) 0.0716(16) -0.0364(14) -0.0008(12) -0.0313(13)
N1 0.0442(12) 0.0459(13) 0.0506(13) -0.0137(10) -0.0024(10) -0.0105(10)
C1 0.0484(15) 0.067(2) 0.0431(14) -0.0173(13) -0.0029(12) -0.0074(14)
C2 0.075(2) 0.071(3) 0.079(3) -0.028(2) 0.010(2) -0.006(2)
C3 0.094(4) 0.088(3) 0.094(3) -0.038(3) 0.004(3) 0.016(3)
C4 0.061(2) 0.119(4) 0.081(3) -0.032(3) -0.003(2) 0.000(3)
C5 0.0499(19) 0.125(4) 0.071(2) -0.032(3) -0.0067(17) -0.013(2)
C6 0.0481(16) 0.095(3) 0.0573(19) -0.0289(18) -0.0035(14) -0.0173(17)
C7 0.0492(15) 0.0569(17) 0.0481(15) -0.0127(13) -0.0007(12) -0.0150(13)
C8 0.073(2) 0.092(3) 0.0536(19) -0.0286(19) -0.0009(16) -0.024(2)
C9 0.090(3) 0.124(4) 0.066(2) -0.042(3) 0.026(2) -0.032(3)
C10 0.060(2) 0.121(4) 0.087(3) -0.034(3) 0.013(2) -0.029(2)
C11 0.058(2) 0.124(4) 0.077(3) -0.031(3) 0.0005(19) -0.037(2)
C12 0.0573(19) 0.101(3) 0.061(2) -0.031(2) 0.0008(15) -0.031(2)
C13 0.0551(17) 0.0511(17) 0.068(2) -0.0221(15) 0.0106(15) -0.0143(14)
C14 0.0575(17) 0.0562(17) 0.0608(18) -0.0179(14) 0.0022(14) -0.0090(14)
S1 0.0570(14) 0.138(2) 0.1111(19) -0.0783(17) 0.0034(12) -0.0105(13)
N2 0.049(3) 0.085(4) 0.070(3) -0.024(3) -0.019(2) -0.022(3)
C15 0.057(3) 0.058(3) 0.059(3) -0.028(3) -0.011(3) -0.007(3)
C16 0.073(4) 0.065(4) 0.081(4) -0.035(3) -0.009(3) -0.013(3)
C17 0.073(3) 0.054(3) 0.083(4) -0.020(3) 0.001(3) -0.016(3)
C18 0.080(4) 0.057(3) 0.080(4) -0.033(3) 0.001(3) -0.023(3)
C19 0.089(4) 0.070(4) 0.068(4) -0.037(3) -0.010(3) -0.023(3)
C20 0.078(3) 0.061(4) 0.063(3) -0.025(3) -0.016(3) -0.027(3)
C21 0.045(3) 0.064(3) 0.073(4) -0.034(3) 0.003(3) -0.015(2)
C22 0.048(3) 0.099(5) 0.096(4) -0.028(3) -0.022(3) -0.022(3)
C23 0.052(3) 0.112(4) 0.112(4) -0.042(4) -0.012(3) -0.021(4)
S1A 0.105(2) 0.0743(19) 0.0850(16) -0.0313(15) -0.0256(14) -0.0089(16)
N2A 0.076(3) 0.062(4) 0.073(3) -0.015(3) -0.017(3) -0.028(3)
C15A 0.048(3) 0.071(3) 0.076(4) -0.029(3) -0.007(3) -0.014(3)
C16A 0.062(4) 0.095(4) 0.085(4) -0.032(4) -0.004(4) 0.003(4)
C17A 0.049(4) 0.124(5) 0.112(5) -0.034(4) 0.008(4) -0.011(4)
C18A 0.049(3) 0.111(4) 0.107(4) -0.044(4) -0.015(3) -0.016(4)
C19A 0.050(4) 0.101(5) 0.093(4) -0.029(4) -0.022(3) -0.020(4)
C20A 0.047(3) 0.085(4) 0.076(4) -0.026(3) -0.017(3) -0.020(3)
C21A 0.059(3) 0.050(3) 0.062(3) -0.027(3) -0.008(3) -0.010(3)
C22A 0.075(3) 0.060(4) 0.071(4) -0.025(3) -0.016(3) -0.020(3)
C23A 0.074(3) 0.060(3) 0.077(4) -0.023(3) -0.006(3) -0.013(3)

loop_
_atom_type_symbol
_atom_type_description
_atom_type_scat_dispersion_real
_atom_type_scat_dispersion_imag
_atom_type_scat_source
C C 0.0033 0.0016 'International Tables Vol C Tables 4.2.6.8 and 6.1.1.4'
H H 0.0000 0.0000 'International Tables Vol C Tables 4.2.6.8 and 6.1.1.4'
N N 0.0061 0.0033 'International Tables Vol C Tables 4.2.6.8 and 6.1.1.4'
O O 0.0106 0.0060 'International Tables Vol C Tables 4.2.6.8 and 6.1.1.4'
S S 0.1246 0.1234 'International Tables Vol C Tables 4.2.6.8 and 6.1.1.4'

loop_
_geom_angle_atom_site_label_1
_geom_angle_atom_site_label_2
_geom_angle_atom_site_label_3
_geom_angle
_geom_angle_site_symmetry_1
_geom_angle_site_symmetry_3
_geom_angle_publ_flag
O006 S2 O007 119.98(17) . . ?
O006 S2 N1 107.04(15) . . ?
O006 S2 C7 109.76(17) . . ?
O007 S2 N1 106.18(15) . . ?
O007 S2 C7 108.82(16) . . ?
N1 S2 C7 103.81(14) . . ?
O004 S3 N1 105.16(15) . . ?
O004 S3 C1 107.41(16) . . ?
O008 S3 O004 119.91(16) . . ?
O008 S3 N1 108.13(14) . . ?
O008 S3 C1 109.93(18) . . ?
N1 S3 C1 105.30(14) . . ?
S3 N1 S2 120.18(16) . . ?
C13 N1 S2 117.2(2) . . ?
C13 N1 S3 118.4(2) . . ?
C2 C1 S3 120.9(3) . . ?
C2 C1 C6 121.4(4) . . ?
C6 C1 S3 117.7(3) . . ?
C1 C2 H2 121.1 . . ?
C1 C2 C3 117.8(5) . . ?
C3 C2 H2 121.1 . . ?
C2 C3 H3 120.1 . . ?
C4 C3 C2 119.9(5) . . ?
C4 C3 H3 120.1 . . ?
C3 C4 H4 119.0 . . ?
C5 C4 C3 122.1(5) . . ?
C5 C4 H4 119.0 . . ?
C4 C5 H5 120.1 . . ?
C4 C5 C6 119.8(5) . . ?
C6 C5 H5 120.1 . . ?
C1 C6 C5 119.0(4) . . ?
C1 C6 H6 120.5 . . ?
C5 C6 H6 120.5 . . ?
C8 C7 S2 119.5(3) . . ?
C8 C7 C12 121.2(3) . . ?
C12 C7 S2 119.2(3) . . ?
C7 C8 H8 120.9 . . ?
C7 C8 C9 118.2(4) . . ?
C9 C8 H8 120.9 . . ?
C8 C9 H9 119.9 . . ?
C10 C9 C8 120.2(4) . . ?
C10 C9 H9 119.9 . . ?
C9 C10 H10 119.7 . . ?
C11 C10 C9 120.7(4) . . ?
C11 C10 H10 119.7 . . ?
C10 C11 H11 119.8 . . ?
C10 C11 C12 120.3(4) . . ?
C12 C11 H11 119.8 . . ?
C7 C12 H12 120.3 . . ?
C11 C12 C7 119.3(4) . . ?
C11 C12 H12 120.3 . . ?
N1 C13 H13A 108.7 . . ?
N1 C13 H13B 108.7 . . ?
N1 C13 C14 114.2(3) . . ?
H13A C13 H13B 107.6 . . ?
C14 C13 H13A 108.7 . . ?
C14 C13 H13B 108.7 . . ?
C13 C14 H14 108.6 . . ?
C13 C14 H14A 105.9 . . ?
C13 C14 C21 112.1(5) . . ?
C13 C14 C21A 107.0(2) . . ?
C15 C14 C13 106.8(4) . . ?
C15 C14 H14 108.6 . . ?
C15 C14 C21 111.9(5) . . ?
C21 C14 H14 108.6 . . ?
C15A C14 C13 120.7(6) . . ?
C15A C14 H14A 105.9 . . ?
C15A C14 C21A 110.5(5) . . ?
C21A C14 H14A 105.9 . . ?
C23 S1 C21 91.9(6) . . ?
C21 N2 C22 112.9(8) . . ?
C16 C15 C14 122.3(8) . . ?
C16 C15 C20 121.6(11) . . ?
C20 C15 C14 115.4(8) . . ?
C15 C16 H16 119.4 . . ?
C15 C16 C17 121.2(9) . . ?
C17 C16 H16 119.4 . . ?
C16 C17 H17 121.3 . . ?
C16 C17 C18 117.4(7) . . ?
C18 C17 H17 121.3 . . ?
C17 C18 H18 120.2 . . ?
C19 C18 C17 119.6(7) . . ?
C19 C18 H18 120.2 . . ?
C18 C19 H19 118.5 . . ?
C20 C19 C18 123.0(7) . . ?
C20 C19 H19 118.5 . . ?
C15 C20 H20 121.7 . . ?
C19 C20 C15 116.6(9) . . ?
C19 C20 H20 121.7 . . ?
C14 C21 S1 121.2(7) . . ?
N2 C21 C14 129.8(8) . . ?
N2 C21 S1 108.9(8) . . ?
N2 C22 H22 123.9 . . ?
C23 C22 N2 112.1(8) . . ?
C23 C22 H22 123.9 . . ?
S1 C23 H23 123.0 . . ?
C22 C23 S1 114.0(8) . . ?
C22 C23 H23 123.0 . . ?
C23A S1A C21A 92.4(6) . . ?
C21A N2A C22A 112.1(8) . . ?
C16A C15A C14 120.4(9) . . ?
C20A C15A C14 117.7(9) . . ?
C20A C15A C16A 121.9(11) . . ?
C15A C16A H16A 120.0 . . ?
C15A C16A C17A 120.0(9) . . ?
C17A C16A H16A 120.0 . . ?
C16A C17A H17A 121.0 . . ?
C16A C17A C18A 118.1(8) . . ?
C18A C17A H17A 121.0 . . ?
C17A C18A H18A 120.2 . . ?
C19A C18A C17A 119.6(9) . . ?
C19A C18A H18A 120.2 . . ?
C18A C19A H19A 118.8 . . ?
C20A C19A C18A 122.4(9) . . ?
C20A C19A H19A 118.8 . . ?
C15A C20A C19A 117.5(10) . . ?
C15A C20A H20A 121.2 . . ?
C19A C20A H20A 121.2 . . ?
C14 C21A S1A 121.8(8) . . ?
N2A C21A C14 128.3(8) . . ?
N2A C21A S1A 109.9(9) . . ?
N2A C22A H22A 124.0 . . ?
C23A C22A N2A 112.1(8) . . ?
C23A C22A H22A 124.0 . . ?
S1A C23A H23A 123.2 . . ?
C22A C23A S1A 113.5(7) . . ?
C22A C23A H23A 123.2 . . ?

loop_
_geom_bond_atom_site_label_1
_geom_bond_atom_site_label_2
_geom_bond_distance
_geom_bond_site_symmetry_2
_geom_bond_publ_flag
S2 O006 1.413(3) . ?
S2 O007 1.429(3) . ?
S2 N1 1.691(3) . ?
S2 C7 1.762(3) . ?
S3 O004 1.427(3) . ?
S3 O008 1.424(3) . ?
S3 N1 1.689(3) . ?
S3 C1 1.768(3) . ?
N1 C13 1.480(4) . ?
C1 C2 1.368(6) . ?
C1 C6 1.377(5) . ?
C2 H2 0.9300 . ?
C2 C3 1.407(7) . ?
C3 H3 0.9300 . ?
C3 C4 1.349(8) . ?
C4 H4 0.9300 . ?
C4 C5 1.338(8) . ?
C5 H5 0.9300 . ?
C5 C6 1.383(5) . ?
C6 H6 0.9300 . ?
C7 C8 1.377(5) . ?
C7 C12 1.383(5) . ?
C8 H8 0.9300 . ?
C8 C9 1.395(6) . ?
C9 H9 0.9300 . ?
C9 C10 1.380(7) . ?
C10 H10 0.9300 . ?
C10 C11 1.352(7) . ?
C11 H11 0.9300 . ?
C11 C12 1.380(5) . ?
C12 H12 0.9300 . ?
C13 H13A 0.9700 . ?
C13 H13B 0.9700 . ?
C13 C14 1.521(5) . ?
C14 H14 0.9800 . ?
C14 H14A 0.9800 . ?
C14 C15 1.420(13) . ?
C14 C21 1.587(13) . ?
C14 C15A 1.412(13) . ?
C14 C21A 1.608(13) . ?
S1 C21 1.721(11) . ?
S1 C23 1.629(12) . ?
N2 C21 1.333(12) . ?
N2 C22 1.397(10) . ?
C15 C16 1.373(9) . ?
C15 C20 1.389(9) . ?
C16 H16 0.9300 . ?
C16 C17 1.396(7) . ?
C17 H17 0.9300 . ?
C17 C18 1.402(8) . ?
C18 H18 0.9300 . ?
C18 C19 1.386(7) . ?
C19 H19 0.9300 . ?
C19 C20 1.380(7) . ?
C20 H20 0.9300 . ?
C22 H22 0.9300 . ?
C22 C23 1.298(13) . ?
C23 H23 0.9300 . ?
S1A C21A 1.692(11) . ?
S1A C23A 1.633(11) . ?
N2A C21A 1.341(12) . ?
N2A C22A 1.405(10) . ?
C15A C16A 1.394(11) . ?
C15A C20A 1.375(11) . ?
C16A H16A 0.9300 . ?
C16A C17A 1.398(9) . ?
C17A H17A 0.9300 . ?
C17A C18A 1.402(10) . ?
C18A H18A 0.9300 . ?
C18A C19A 1.383(10) . ?
C19A H19A 0.9300 . ?
C19A C20A 1.378(9) . ?
C20A H20A 0.9300 . ?
C22A H22A 0.9300 . ?
C22A C23A 1.303(12) . ?
C23A H23A 0.9300 . ?

loop_
_geom_torsion_atom_site_label_1
_geom_torsion_atom_site_label_2
_geom_torsion_atom_site_label_3
_geom_torsion_atom_site_label_4
_geom_torsion
_geom_torsion_site_symmetry_1
_geom_torsion_site_symmetry_2
_geom_torsion_site_symmetry_3
_geom_torsion_site_symmetry_4
_geom_torsion_publ_flag
S2 N1 C13 C14 -65.8(3) . . . . ?
S2 C7 C8 C9 -179.4(4) . . . . ?
S2 C7 C12 C11 178.8(4) . . . . ?
S3 N1 C13 C14 137.2(3) . . . . ?
S3 C1 C2 C3 179.7(3) . . . . ?
S3 C1 C6 C5 179.8(3) . . . . ?
O004 S3 N1 S2 -179.95(16) . . . . ?
O004 S3 N1 C13 -23.7(3) . . . . ?
O004 S3 C1 C2 -139.1(3) . . . . ?
O004 S3 C1 C6 39.9(3) . . . . ?
O006 S2 N1 S3 4.9(2) . . . . ?
O006 S2 N1 C13 -151.6(2) . . . . ?
O006 S2 C7 C8 118.6(3) . . . . ?
O006 S2 C7 C12 -58.8(3) . . . . ?
O007 S2 N1 S3 134.17(18) . . . . ?
O007 S2 N1 C13 -22.3(3) . . . . ?
O007 S2 C7 C8 -14.5(4) . . . . ?
O007 S2 C7 C12 168.1(3) . . . . ?
O008 S3 N1 S2 50.8(2) . . . . ?
O008 S3 N1 C13 -152.9(2) . . . . ?
O008 S3 C1 C2 -7.1(4) . . . . ?
O008 S3 C1 C6 172.0(3) . . . . ?
N1 S2 C7 C8 -127.3(3) . . . . ?
N1 S2 C7 C12 55.4(3) . . . . ?
N1 S3 C1 C2 109.2(3) . . . . ?
N1 S3 C1 C6 -71.8(3) . . . . ?
N1 C13 C14 C15 174.8(5) . . . . ?
N1 C13 C14 C21 -62.3(6) . . . . ?
N1 C13 C14 C15A -58.8(7) . . . . ?
N1 C13 C14 C21A 173.9(5) . . . . ?
C1 S3 N1 S2 -66.6(2) . . . . ?
C1 S3 N1 C13 89.6(3) . . . . ?
C1 C2 C3 C4 -0.1(7) . . . . ?
C2 C1 C6 C5 -1.2(6) . . . . ?
C2 C3 C4 C5 0.0(8) . . . . ?
C3 C4 C5 C6 -0.4(8) . . . . ?
C4 C5 C6 C1 1.0(6) . . . . ?
C6 C1 C2 C3 0.7(6) . . . . ?
C7 S2 N1 S3 -111.17(18) . . . . ?
C7 S2 N1 C13 92.3(2) . . . . ?
C7 C8 C9 C10 2.3(8) . . . . ?
C8 C7 C12 C11 1.5(7) . . . . ?
C8 C9 C10 C11 -1.9(9) . . . . ?
C9 C10 C11 C12 1.2(9) . . . . ?
C10 C11 C12 C7 -1.0(8) . . . . ?
C12 C7 C8 C9 -2.1(6) . . . . ?
C13 C14 C15 C16 71.2(9) . . . . ?
C13 C14 C15 C20 -99.8(7) . . . . ?
C13 C14 C21 S1 168.4(6) . . . . ?
C13 C14 C21 N2 -8.7(13) . . . . ?
C13 C14 C15A C16A 151.7(10) . . . . ?
C13 C14 C15A C20A -27.5(15) . . . . ?
C13 C14 C21A S1A 86.1(4) . . . . ?
C13 C14 C21A N2A -93.9(4) . . . . ?
C14 C15 C16 C17 -179.9(8) . . . . ?
C14 C15 C20 C19 176.7(8) . . . . ?
C14 C15A C16A C17A 179.6(11) . . . . ?
C14 C15A C20A C19A -179.7(12) . . . . ?
N2 C22 C23 S1 5(3) . . . . ?
C15 C14 C21 S1 -71.7(9) . . . . ?
C15 C14 C21 N2 111.2(13) . . . . ?
C15 C16 C17 C18 6.1(15) . . . . ?
C16 C15 C20 C19 5.6(13) . . . . ?
C16 C17 C18 C19 0.6(14) . . . . ?
C17 C18 C19 C20 -4.3(15) . . . . ?
C18 C19 C20 C15 1.2(14) . . . . ?
C20 C15 C16 C17 -9.5(15) . . . . ?
C21 C14 C15 C16 -51.8(10) . . . . ?
C21 C14 C15 C20 137.1(8) . . . . ?
C21 S1 C23 C22 -2(2) . . . . ?
C21 N2 C22 C23 -5(2) . . . . ?
C22 N2 C21 C14 -179.5(11) . . . . ?
C22 N2 C21 S1 3.1(13) . . . . ?
C23 S1 C21 C14 -178.2(13) . . . . ?
C23 S1 C21 N2 -0.5(13) . . . . ?
N2A C22A C23A S1A 0.4(5) . . . . ?
C15A C14 C21A S1A -47.0(6) . . . . ?
C15A C14 C21A N2A 133.0(6) . . . . ?
C15A C16A C17A C18A -3(2) . . . . ?
C16A C15A C20A C19A 1(2) . . . . ?
C16A C17A C18A C19A 7(3) . . . . ?
C17A C18A C19A C20A -8(4) . . . . ?
C18A C19A C20A C15A 3(3) . . . . ?
C20A C15A C16A C17A -1(2) . . . . ?
C21A C14 C15A C16A -82.5(12) . . . . ?
C21A C14 C15A C20A 98.2(14) . . . . ?
C21A S1A C23A C22A -0.3(4) . . . . ?
C21A N2A C22A C23A -0.3(4) . . . . ?
C22A N2A C21A C14 -180.0(3) . . . . ?
C22A N2A C21A S1A 0.0(2) . . . . ?
C23A S1A C21A C14 -179.8(2) . . . . ?
C23A S1A C21A N2A 0.14(16) . . . . ?
